data_1513226
loop_
_publ_author_name
'Zheng, Heng'
'Chen, Qiong'
'Zhang, Mengke'
'Lai, Yongji'
'Lei, Liang'
'Shu, Penghua'
'Zhang, Jinwen'
'Xue, Yongbo'
'Luo, Zengwei'
'Li, Yan'
'Yao, Guangmin'
'Zhang, Yonghui'

_publ_section_title
;
 Cytotoxic ent-Kaurane Diterpenoids from Salvia cavaleriei.
;
_journal_issue 12
_journal_name_full 'Journal of natural products'
_journal_page_first 2253
_journal_page_last 2262
_journal_paper_doi 10.1021/np400600c
_journal_volume 76
_journal_year 2013
_chemical_absolute_configuration ad
_chemical_formula_sum 'C20 H28 O5'
_chemical_formula_weight 348.42
_chemical_name_systematic
; 
 ? 
;
_space_group_IT_number 18
_symmetry_cell_setting orthorhombic
_symmetry_space_group_name_Hall 'P 2bc 2'
_symmetry_space_group_name_H-M 'P 2 21 21'
_atom_sites_solution_hydrogens geom
_atom_sites_solution_primary direct
_atom_sites_solution_secondary difmap
_audit_creation_method SHELXL-97
_cell_angle_alpha 90.00
_cell_angle_beta 90.00
_cell_angle_gamma 90.00
_cell_formula_units_Z 4
_cell_length_a 6.506
_cell_length_b 13.700
_cell_length_c 20.624
_cell_measurement_reflns_used 7757
_cell_measurement_temperature 296(2)
_cell_measurement_theta_max 70.44
_cell_measurement_theta_min 3.87
_cell_volume 1838.262
_computing_cell_refinement 'Bruker SAINT'
_computing_data_collection 'Bruker APEX2'
_computing_data_reduction 'Bruker SAINT'
_computing_molecular_graphics 'Bruker SHELXTL'
_computing_publication_material 'Bruker SHELXTL'
_computing_structure_refinement 'SHELXL-97 (Sheldrick, 1997)'
_computing_structure_solution 'SHELXS-97 (Sheldrick, 1990)'
_diffrn_ambient_temperature 296(2)
_diffrn_measured_fraction_theta_full 0.884
_diffrn_measured_fraction_theta_max 0.884
_diffrn_measurement_device_type 'Bruker APEX-II CCD'
_diffrn_measurement_method '\f and \w scans'
_diffrn_radiation_monochromator graphite
_diffrn_radiation_source 'fine-focus sealed tube'
_diffrn_radiation_type MoK\a
_diffrn_radiation_wavelength 0.71073
_diffrn_reflns_av_R_equivalents 0.1119
_diffrn_reflns_av_sigmaI/netI 0.0472
_diffrn_reflns_limit_h_max 6
_diffrn_reflns_limit_h_min -7
_diffrn_reflns_limit_k_max 14
_diffrn_reflns_limit_k_min -13
_diffrn_reflns_limit_l_max 24
_diffrn_reflns_limit_l_min -21
_diffrn_reflns_number 8460
_diffrn_reflns_theta_full 25.83
_diffrn_reflns_theta_max 25.83
_diffrn_reflns_theta_min 1.78
_diffrn_standards_number 0
_exptl_absorpt_coefficient_mu 0.089
_exptl_absorpt_correction_T_max 0.9911
_exptl_absorpt_correction_T_min 0.9867
_exptl_absorpt_correction_type none
_exptl_crystal_density_diffrn 1.259
_exptl_crystal_density_method 'not measured'
_exptl_crystal_F_000 752
_exptl_crystal_size_max 0.15
_exptl_crystal_size_mid 0.12
_exptl_crystal_size_min 0.10
_refine_diff_density_max 0.221
_refine_diff_density_min -0.216
_refine_diff_density_rms 0.048
_refine_ls_abs_structure_details 'Flack H D (1983), Acta Cryst. A39, 876-881'
_refine_ls_abs_structure_Flack 0(10)
_refine_ls_extinction_coef 0.042(4)
_refine_ls_extinction_expression Fc^*^=kFc[1+0.001xFc^2^\l^3^/sin(2\q)]^-1/4^
_refine_ls_extinction_method SHELXL
_refine_ls_goodness_of_fit_ref 1.040
_refine_ls_hydrogen_treatment mixed
_refine_ls_matrix_type full
_refine_ls_number_parameters 233
_refine_ls_number_reflns 1821
_refine_ls_number_restraints 0
_refine_ls_restrained_S_all 1.040
_refine_ls_R_factor_all 0.0413
_refine_ls_R_factor_gt 0.0388
_refine_ls_shift/su_max 0.000
_refine_ls_shift/su_mean 0.000
_refine_ls_structure_factor_coef Fsqd
_refine_ls_weighting_details 'calc w=1/[\s^2^(Fo^2^)+(0.0623P)^2^+0.2764P] where P=(Fo^2^+2Fc^2^)/3'
_refine_ls_weighting_scheme calc
_refine_ls_wR_factor_gt 0.1037
_refine_ls_wR_factor_ref 0.1043
_reflns_number_gt 1797
_reflns_number_total 1821
_reflns_threshold_expression >2sigma(I)
_cod_data_source_file np400600c_si_005.cif
_cod_data_source_block e:\120305c\work\cu_120305c_0m
_cod_depositor_comments
;
The following automatic conversions were performed:

'_symmetry_cell_setting' value 'Orthorhombic' changed to
'orthorhombic' according to
/home/saulius/struct/CIF-dictionaries/cif_core.dic dictionary named
'cif_core.dic' version 2.4.2 from 2011-04-26.

Automatic conversion script
Id: cif_fix_values 1891 2012-01-12 08:04:46Z andrius 
;
_cod_original_cell_volume 1838.3
_cod_original_sg_symbol_H-M P2(1)2(1)2(1)
_cod_database_code 1513226

loop_
_symmetry_equiv_pos_as_xyz
'x, y, z'
'-x, -y+1/2, z+1/2'
'x, -y, -z'
'-x, y+1/2, -z+1/2'

loop_
_atom_site_label
_atom_site_type_symbol
_atom_site_fract_x
_atom_site_fract_y
_atom_site_fract_z
_atom_site_U_iso_or_equiv
_atom_site_adp_type
_atom_site_occupancy
_atom_site_symmetry_multiplicity
_atom_site_calc_flag
_atom_site_refinement_flags
C1 C 0.7303(5) 0.86146(15) 0.12938(10) 0.0451(6) Uani 1 1 d .
H1A H 0.5871 0.8705 0.1410 0.054 Uiso 1 1 calc R
H1B H 0.8112 0.9057 0.1558 0.054 Uiso 1 1 calc R
C2 C 0.7577(8) 0.8895(2) 0.05847(12) 0.0770(12) Uani 1 1 d .
H2A H 0.6225 0.8985 0.0396 0.092 Uiso 1 1 calc R
H2B H 0.8272 0.9521 0.0569 0.092 Uiso 1 1 calc R
C3 C 0.8730(7) 0.82039(18) 0.01720(12) 0.0637(10) Uani 1 1 d .
C4 C 0.8133(6) 0.7132(2) 0.02160(11) 0.0557(8) Uani 1 1 d .
C5 C 0.7096(4) 0.69168(16) 0.08911(10) 0.0379(5) Uani 1 1 d .
H5 H 0.5655 0.7110 0.0840 0.045 Uiso 1 1 calc R
C6 C 0.7039(4) 0.58219(16) 0.10377(10) 0.0396(5) Uani 1 1 d .
H6A H 0.6510 0.5472 0.0664 0.048 Uiso 1 1 calc R
H6B H 0.8420 0.5589 0.1124 0.048 Uiso 1 1 calc R
C7 C 0.5685(3) 0.56260(15) 0.16200(9) 0.0308(4) Uani 1 1 d .
H7 H 0.4344 0.5926 0.1535 0.037 Uiso 1 1 calc R
C8 C 0.6590(3) 0.61194(13) 0.22212(9) 0.0238(4) Uani 1 1 d .
C9 C 0.6762(3) 0.72457(14) 0.20965(9) 0.0245(4) Uani 1 1 d .
H9 H 0.5342 0.7459 0.2025 0.029 Uiso 1 1 calc R
C10 C 0.7931(4) 0.75532(15) 0.14599(9) 0.0323(5) Uani 1 1 d .
C11 C 0.7397(3) 0.77396(14) 0.27503(9) 0.0275(4) Uani 1 1 d .
H11 H 0.6178 0.7718 0.3029 0.033 Uiso 1 1 calc R
C12 C 0.9099(3) 0.72141(16) 0.31213(10) 0.0340(5) Uani 1 1 d .
H12A H 0.9207 0.7489 0.3553 0.041 Uiso 1 1 calc R
H12B H 1.0400 0.7318 0.2902 0.041 Uiso 1 1 calc R
C13 C 0.8686(3) 0.61177(16) 0.31728(10) 0.0337(5) Uani 1 1 d .
H13 H 0.9703 0.5787 0.3446 0.040 Uiso 1 1 calc R
C14 C 0.8620(3) 0.56942(15) 0.24831(10) 0.0298(4) Uani 1 1 d .
H14 H 0.9801 0.5909 0.2225 0.036 Uiso 1 1 calc R
C15 C 0.5182(3) 0.59737(14) 0.28149(10) 0.0292(4) Uani 1 1 d .
C16 C 0.6515(3) 0.59326(16) 0.33992(10) 0.0350(5) Uani 1 1 d .
C17 C 0.5796(5) 0.5792(2) 0.39922(12) 0.0574(7) Uani 1 1 d .
H17A H 0.4392 0.5713 0.4058 0.069 Uiso 1 1 calc R
H17B H 0.6695 0.5772 0.4343 0.069 Uiso 1 1 calc R
C18 C 0.6497(9) 0.6981(3) -0.03207(13) 0.0892(14) Uani 1 1 d .
H18A H 0.7098 0.7112 -0.0737 0.134 Uiso 1 1 calc R
H18B H 0.5366 0.7418 -0.0249 0.134 Uiso 1 1 calc R
H18C H 0.6013 0.6319 -0.0309 0.134 Uiso 1 1 calc R
C19 C 0.9974(7) 0.6496(2) 0.00574(14) 0.0776(11) Uani 1 1 d .
H19A H 1.0591 0.6716 -0.0339 0.116 Uiso 1 1 calc R
H19B H 0.9536 0.5831 0.0009 0.116 Uiso 1 1 calc R
H19C H 1.0961 0.6538 0.0402 0.116 Uiso 1 1 calc R
C20 C 1.0278(4) 0.75168(19) 0.15155(12) 0.0445(6) Uani 1 1 d .
H20A H 1.0881 0.7838 0.1148 0.067 Uiso 1 1 calc R
H20B H 1.0723 0.6849 0.1527 0.067 Uiso 1 1 calc R
H20C H 1.0701 0.7841 0.1906 0.067 Uiso 1 1 calc R
O1 O 0.3331(2) 0.59189(13) 0.27931(9) 0.0448(4) Uani 1 1 d .
O2 O 0.8464(2) 0.46516(10) 0.24995(9) 0.0411(4) Uani 1 1 d .
H2 H 0.9607 0.4411 0.2449 0.062 Uiso 1 1 calc R
O3 O 0.7920(2) 0.87459(10) 0.26838(8) 0.0373(4) Uani 1 1 d .
H3 H 0.7003 0.9083 0.2840 0.056 Uiso 1 1 calc R
O4 O 0.5358(3) 0.46003(11) 0.17103(8) 0.0400(4) Uani 1 1 d .
H4 H 0.6324 0.4368 0.1914 0.060 Uiso 1 1 calc R
O5 O 0.9981(7) 0.84814(17) -0.02069(12) 0.1116(13) Uani 1 1 d .

loop_
_atom_site_aniso_label
_atom_site_aniso_U_11
_atom_site_aniso_U_22
_atom_site_aniso_U_33
_atom_site_aniso_U_23
_atom_site_aniso_U_13
_atom_site_aniso_U_12
C1 0.0766(17) 0.0153(11) 0.0435(11) 0.0048(8) 0.0074(12) 0.0018(12)
C2 0.148(4) 0.0316(15) 0.0513(13) 0.0144(11) 0.0204(19) 0.013(2)
C3 0.119(3) 0.0301(15) 0.0422(12) 0.0065(10) 0.0193(16) -0.0055(17)
C4 0.100(2) 0.0290(13) 0.0380(10) -0.0002(9) 0.0142(13) -0.0070(16)
C5 0.0564(14) 0.0209(12) 0.0363(10) 0.0000(8) 0.0038(10) -0.0027(10)
C6 0.0572(14) 0.0209(11) 0.0407(10) -0.0037(8) 0.0069(10) -0.0080(10)
C7 0.0336(10) 0.0148(10) 0.0441(10) -0.0018(8) 0.0009(9) -0.0042(8)
C8 0.0228(9) 0.0102(10) 0.0383(9) 0.0021(7) 0.0036(7) -0.0004(7)
C9 0.0251(9) 0.0108(10) 0.0376(9) 0.0005(7) 0.0013(7) 0.0005(7)
C10 0.0460(12) 0.0139(10) 0.0371(9) 0.0009(8) 0.0064(9) -0.0033(9)
C11 0.0274(9) 0.0142(10) 0.0409(9) -0.0026(8) 0.0043(8) -0.0026(8)
C12 0.0314(10) 0.0274(12) 0.0432(10) -0.0024(9) -0.0037(9) -0.0034(9)
C13 0.0325(10) 0.0252(12) 0.0433(10) 0.0060(9) -0.0029(9) 0.0019(9)
C14 0.0239(9) 0.0164(11) 0.0491(11) 0.0051(8) 0.0042(8) 0.0027(8)
C15 0.0280(10) 0.0142(11) 0.0453(10) 0.0007(8) 0.0069(8) 0.0004(8)
C16 0.0393(11) 0.0254(12) 0.0404(10) 0.0036(8) 0.0036(9) -0.0022(10)
C17 0.0657(17) 0.0603(18) 0.0461(12) 0.0006(11) 0.0095(12) -0.0182(16)
C18 0.162(4) 0.067(2) 0.0388(12) -0.0015(13) -0.005(2) -0.021(3)
C19 0.130(3) 0.0376(16) 0.0649(16) -0.0026(12) 0.051(2) 0.000(2)
C20 0.0446(13) 0.0343(13) 0.0545(12) 0.0010(11) 0.0163(11) -0.0094(11)
O1 0.0231(8) 0.0441(11) 0.0673(10) 0.0012(9) 0.0099(7) -0.0021(7)
O2 0.0348(8) 0.0161(9) 0.0725(11) 0.0036(7) 0.0043(8) 0.0087(6)
O3 0.0387(8) 0.0141(7) 0.0591(9) -0.0087(6) 0.0111(7) -0.0052(6)
O4 0.0468(9) 0.0143(8) 0.0589(9) -0.0031(6) 0.0065(8) -0.0117(7)
O5 0.199(3) 0.0503(14) 0.0856(15) -0.0007(11) 0.078(2) -0.0313(18)

loop_
_atom_type_symbol
_atom_type_description
_atom_type_scat_dispersion_real
_atom_type_scat_dispersion_imag
_atom_type_scat_source
C C 0.0033 0.0000 'International Tables Vol C Tables 4.2.6.8 and 6.1.1.4'
H H 0.0000 0.0000 'International Tables Vol C Tables 4.2.6.8 and 6.1.1.4'
O O 0.0106 0.0000 'International Tables Vol C Tables 4.2.6.8 and 6.1.1.4'

loop_
_geom_angle_atom_site_label_1
_geom_angle_atom_site_label_2
_geom_angle_atom_site_label_3
_geom_angle
C2 C1 C10 114.7(2)
C2 C1 H1A 108.6
C10 C1 H1A 108.6
C2 C1 H1B 108.6
C10 C1 H1B 108.6
H1A C1 H1B 107.6
C3 C2 C1 116.8(2)
C3 C2 H2A 108.1
C1 C2 H2A 108.1
C3 C2 H2B 108.1
C1 C2 H2B 108.1
H2A C2 H2B 107.3
O5 C3 C2 121.4(3)
O5 C3 C4 121.4(3)
C2 C3 C4 117.1(3)
C19 C4 C3 109.9(3)
C19 C4 C18 108.2(2)
C3 C4 C18 105.1(2)
C19 C4 C5 114.9(2)
C3 C4 C5 110.02(19)
C18 C4 C5 108.2(3)
C6 C5 C10 114.07(17)
C6 C5 C4 111.61(19)
C10 C5 C4 114.3(2)
C6 C5 H5 105.3
C10 C5 H5 105.3
C4 C5 H5 105.3
C7 C6 C5 110.17(18)
C7 C6 H6A 109.6
C5 C6 H6A 109.6
C7 C6 H6B 109.6
C5 C6 H6B 109.6
H6A C6 H6B 108.1
O4 C7 C6 111.31(17)
O4 C7 C8 112.64(17)
C6 C7 C8 109.93(17)
O4 C7 H7 107.6
C6 C7 H7 107.6
C8 C7 H7 107.6
C7 C8 C14 116.53(17)
C7 C8 C15 110.97(15)
C14 C8 C15 100.47(15)
C7 C8 C9 109.22(15)
C14 C8 C9 111.60(15)
C15 C8 C9 107.46(14)
C11 C9 C8 107.64(14)
C11 C9 C10 118.38(15)
C8 C9 C10 115.75(15)
C11 C9 H9 104.5
C8 C9 H9 104.5
C10 C9 H9 104.5
C20 C10 C1 108.1(2)
C20 C10 C5 112.7(2)
C1 C10 C5 105.47(18)
C20 C10 C9 114.22(19)
C1 C10 C9 107.95(17)
C5 C10 C9 108.03(16)
O3 C11 C12 109.34(16)
O3 C11 C9 113.46(16)
C12 C11 C9 114.82(16)
O3 C11 H11 106.2
C12 C11 H11 106.2
C9 C11 H11 106.2
C11 C12 C13 111.75(17)
C11 C12 H12A 109.3
C13 C12 H12A 109.3
C11 C12 H12B 109.3
C13 C12 H12B 109.3
H12A C12 H12B 107.9
C16 C13 C12 110.54(18)
C16 C13 C14 101.34(17)
C12 C13 C14 108.15(16)
C16 C13 H13 112.1
C12 C13 H13 112.1
C14 C13 H13 112.1
O2 C14 C13 110.90(17)
O2 C14 C8 108.92(16)
C13 C14 C8 101.87(15)
O2 C14 H14 111.6
C13 C14 H14 111.6
C8 C14 H14 111.6
O1 C15 C16 127.6(2)
O1 C15 C8 124.8(2)
C16 C15 C8 107.59(16)
C17 C16 C15 123.3(2)
C17 C16 C13 129.9(2)
C15 C16 C13 106.81(16)
C16 C17 H17A 120.0
C16 C17 H17B 120.0
H17A C17 H17B 120.0
C4 C18 H18A 109.5
C4 C18 H18B 109.5
H18A C18 H18B 109.5
C4 C18 H18C 109.5
H18A C18 H18C 109.5
H18B C18 H18C 109.5
C4 C19 H19A 109.5
C4 C19 H19B 109.5
H19A C19 H19B 109.5
C4 C19 H19C 109.5
H19A C19 H19C 109.5
H19B C19 H19C 109.5
C10 C20 H20A 109.5
C10 C20 H20B 109.5
H20A C20 H20B 109.5
C10 C20 H20C 109.5
H20A C20 H20C 109.5
H20B C20 H20C 109.5
C14 O2 H2 109.5
C11 O3 H3 109.5
C7 O4 H4 109.5

loop_
_geom_bond_atom_site_label_1
_geom_bond_atom_site_label_2
_geom_bond_distance
C1 C2 1.523(3)
C1 C10 1.549(3)
C1 H1A 0.9700
C1 H1B 0.9700
C2 C3 1.478(4)
C2 H2A 0.9700
C2 H2B 0.9700
C3 O5 1.190(4)
C3 C4 1.522(4)
C4 C19 1.517(5)
C4 C18 1.550(5)
C4 C5 1.575(3)
C5 C6 1.531(3)
C5 C10 1.559(3)
C5 H5 0.9800
C6 C7 1.513(3)
C6 H6A 0.9700
C6 H6B 0.9700
C7 O4 1.433(3)
C7 C8 1.530(3)
C7 H7 0.9800
C8 C14 1.542(3)
C8 C15 1.542(3)
C8 C9 1.568(3)
C9 C11 1.564(3)
C9 C10 1.575(3)
C9 H9 0.9800
C10 C20 1.533(3)
C11 O3 1.427(2)
C11 C12 1.526(3)
C11 H11 0.9800
C12 C13 1.530(3)
C12 H12A 0.9700
C12 H12B 0.9700
C13 C16 1.509(3)
C13 C14 1.537(3)
C13 H13 0.9800
C14 O2 1.432(3)
C14 H14 0.9800
C15 O1 1.208(3)
C15 C16 1.486(3)
C16 C17 1.324(3)
C17 H17A 0.9300
C17 H17B 0.9300
C18 H18A 0.9600
C18 H18B 0.9600
C18 H18C 0.9600
C19 H19A 0.9600
C19 H19B 0.9600
C19 H19C 0.9600
C20 H20A 0.9600
C20 H20B 0.9600
C20 H20C 0.9600
O2 H2 0.8200
O3 H3 0.8200
O4 H4 0.8200

loop_
_geom_torsion_atom_site_label_1
_geom_torsion_atom_site_label_2
_geom_torsion_atom_site_label_3
_geom_torsion_atom_site_label_4
_geom_torsion
C10 C1 C2 C3 -10.5(5)
C1 C2 C3 O5 -136.9(4)
C1 C2 C3 C4 47.6(5)
O5 C3 C4 C19 32.7(5)
C2 C3 C4 C19 -151.8(3)
O5 C3 C4 C18 -83.5(4)
C2 C3 C4 C18 92.0(4)
O5 C3 C4 C5 160.2(4)
C2 C3 C4 C5 -24.3(4)
C19 C4 C5 C6 -38.9(4)
C3 C4 C5 C6 -163.5(3)
C18 C4 C5 C6 82.1(3)
C19 C4 C5 C10 92.4(3)
C3 C4 C5 C10 -32.2(4)
C18 C4 C5 C10 -146.6(2)
C10 C5 C6 C7 59.4(3)
C4 C5 C6 C7 -169.1(2)
C5 C6 C7 O4 171.42(19)
C5 C6 C7 C8 -63.1(3)
O4 C7 C8 C14 56.1(2)
C6 C7 C8 C14 -68.7(2)
O4 C7 C8 C15 -58.0(2)
C6 C7 C8 C15 177.19(16)
O4 C7 C8 C9 -176.33(16)
C6 C7 C8 C9 58.9(2)
C7 C8 C9 C11 172.24(15)
C14 C8 C9 C11 -57.46(19)
C15 C8 C9 C11 51.77(19)
C7 C8 C9 C10 -52.8(2)
C14 C8 C9 C10 77.5(2)
C15 C8 C9 C10 -173.22(16)
C2 C1 C10 C20 78.9(3)
C2 C1 C10 C5 -41.8(3)
C2 C1 C10 C9 -157.1(3)
C6 C5 C10 C20 77.7(3)
C4 C5 C10 C20 -52.4(3)
C6 C5 C10 C1 -164.6(2)
C4 C5 C10 C1 65.3(3)
C6 C5 C10 C9 -49.4(3)
C4 C5 C10 C9 -179.5(2)
C11 C9 C10 C20 50.6(3)
C8 C9 C10 C20 -79.4(2)
C11 C9 C10 C1 -69.6(2)
C8 C9 C10 C1 160.42(18)
C11 C9 C10 C5 176.84(17)
C8 C9 C10 C5 46.8(2)
C8 C9 C11 O3 170.80(15)
C10 C9 C11 O3 37.2(2)
C8 C9 C11 C12 44.0(2)
C10 C9 C11 C12 -89.6(2)
O3 C11 C12 C13 -176.58(16)
C9 C11 C12 C13 -47.7(2)
C11 C12 C13 C16 -48.6(2)
C11 C12 C13 C14 61.5(2)
C16 C13 C14 O2 -70.12(19)
C12 C13 C14 O2 173.63(16)
C16 C13 C14 C8 45.66(19)
C12 C13 C14 C8 -70.59(19)
C7 C8 C14 O2 -45.5(2)
C15 C8 C14 O2 74.48(19)
C9 C8 C14 O2 -171.86(16)
C7 C8 C14 C13 -162.68(16)
C15 C8 C14 C13 -42.74(18)
C9 C8 C14 C13 70.92(18)
C7 C8 C15 O1 -32.6(3)
C14 C8 C15 O1 -156.5(2)
C9 C8 C15 O1 86.7(2)
C7 C8 C15 C16 148.26(17)
C14 C8 C15 C16 24.39(19)
C9 C8 C15 C16 -92.39(17)
O1 C15 C16 C17 2.4(4)
C8 C15 C16 C17 -178.5(2)
O1 C15 C16 C13 -175.4(2)
C8 C15 C16 C13 3.7(2)
C12 C13 C16 C17 -93.5(3)
C14 C13 C16 C17 152.0(3)
C12 C13 C16 C15 84.1(2)
C14 C13 C16 C15 -30.4(2)
